data_7100291
loop_
_publ_author_name
'Qing-Yun Chen'
'Chao Liu'
'Dong-Mei Shen'

_publ_section_title
;
A Novel and Facile Zn-mediated Intramolecular
Five-membered Cyclization of beta-Tetraarylporphyrin Radicals from
beta-Bromotetraarylporphyrins
;
_journal_name_full 'Chemical Communications'
_journal_paper_doi 10.1039/b509972b
_journal_year 2005
_chemical_formula_sum 'C51 H39 N4 O Zn'
_chemical_formula_weight 789.23
_space_group_IT_number 2
_symmetry_cell_setting triclinic
_symmetry_space_group_name_Hall '-P 1'
_symmetry_space_group_name_H-M 'P -1'
_cell_angle_alpha 75.970(2)
_cell_angle_beta 71.209(2)
_cell_angle_gamma 63.453(2)
_cell_formula_units_Z 2
_cell_length_a 12.6037(13)
_cell_length_b 13.0941(13)
_cell_length_c 13.6336(13)
_cell_measurement_temperature 293(2)
_cell_volume 1892.6(3)
_diffrn_ambient_temperature 293(2)
_exptl_crystal_density_diffrn 1.385
_cod_depositor_comments
;
The following automatic conversions were performed:
'_symmetry_cell_setting' value 'Triclinic' changed to 'triclinic'
according to '/home/saulius/struct/CIF-dictionaries/cif_core.dic'
dictionary named 'cif_core.dic' version 2.4.1 from 2010-06-29.

Automatic conversion script
Id: cif_fix_enum 1527 2010-12-29 10:47:43Z saulius 
;
_cod_database_code 7100291

loop_
_symmetry_equiv_pos_as_xyz
'x, y, z'
'-x, -y, -z'

loop_
_atom_site_label
_atom_site_type_symbol
_atom_site_fract_x
_atom_site_fract_y
_atom_site_fract_z
_atom_site_U_iso_or_equiv
_atom_site_adp_type
_atom_site_occupancy
_atom_site_symmetry_multiplicity
_atom_site_calc_flag
_atom_site_refinement_flags
_atom_site_disorder_assembly
_atom_site_disorder_group
Zn Zn 0.52777(3) 0.81627(3) 0.70862(3) 0.04293(15) Uani 1 1 d . . .
N1 N 0.4090(2) 0.8434(2) 0.6319(2) 0.0432(6) Uani 1 1 d . . .
N2 N 0.5046(2) 0.9934(2) 0.66666(19) 0.0429(6) Uani 1 1 d . . .
N3 N 0.6754(2) 0.7762(2) 0.7524(2) 0.0432(6) Uani 1 1 d . . .
N4 N 0.5749(2) 0.6408(2) 0.7157(2) 0.0435(6) Uani 1 1 d . . .
O1 O 0.3938(2) 0.8381(2) 0.86077(18) 0.0611(7) Uani 1 1 d . . .
C1 C 0.3573(3) 0.7720(3) 0.6246(2) 0.0444(8) Uani 1 1 d . . .
C2 C 0.2504(3) 0.8418(3) 0.5827(3) 0.0472(8) Uani 1 1 d . . .
H2 H 0.1986 0.8158 0.5705 0.057 Uiso 1 1 calc R . .
C3 C 0.2405(3) 0.9510(3) 0.5649(2) 0.0446(8) Uani 1 1 d . . .
C4 C 0.3386(3) 0.9487(3) 0.5968(2) 0.0439(8) Uani 1 1 d . . .
C5 C 0.3360(3) 1.0590(3) 0.5881(2) 0.0441(8) Uani 1 1 d . . .
C6 C 0.4175(3) 1.0796(3) 0.6204(2) 0.0447(8) Uani 1 1 d . . .
C7 C 0.4290(3) 1.1873(3) 0.6108(3) 0.0538(9) Uani 1 1 d . . .
H7 H 0.3796 1.2591 0.5837 0.065 Uiso 1 1 calc R . .
C8 C 0.5253(3) 1.1631(3) 0.6488(3) 0.0521(9) Uani 1 1 d . . .
H8 H 0.5552 1.2152 0.6522 0.063 Uiso 1 1 calc R . .
C9 C 0.5734(3) 1.0412(3) 0.6832(2) 0.0431(8) Uani 1 1 d . . .
C10 C 0.6745(3) 0.9751(3) 0.7248(2) 0.0438(8) Uani 1 1 d . . .
C11 C 0.7149(3) 0.8556(3) 0.7528(2) 0.0436(8) Uani 1 1 d . . .
C12 C 0.8265(3) 0.8061(3) 0.7847(2) 0.0450(8) Uani 1 1 d . . .
C13 C 0.8575(3) 0.6923(3) 0.8042(2) 0.0473(8) Uani 1 1 d . . .
H13 H 0.9259 0.6374 0.8268 0.057 Uiso 1 1 calc R . .
C14 C 0.7626(3) 0.6714(3) 0.7831(2) 0.0430(8) Uani 1 1 d . . .
C15 C 0.7565(3) 0.5670(3) 0.7878(2) 0.0426(7) Uani 1 1 d . . .
C16 C 0.6669(3) 0.5530(3) 0.7571(2) 0.0443(8) Uani 1 1 d . . .
C17 C 0.6537(3) 0.4479(3) 0.7659(3) 0.0519(9) Uani 1 1 d . . .
H17 H 0.7042 0.3756 0.7912 0.062 Uiso 1 1 calc R . .
C18 C 0.5560(3) 0.4721(3) 0.7314(3) 0.0510(9) Uani 1 1 d . . .
H18 H 0.5260 0.4199 0.7285 0.061 Uiso 1 1 calc R . .
C19 C 0.5064(3) 0.5931(3) 0.6998(2) 0.0440(8) Uani 1 1 d . . .
C20 C 0.4022(3) 0.6556(3) 0.6572(2) 0.0437(8) Uani 1 1 d . . .
C21 C 0.2320(3) 1.1367(3) 0.5413(2) 0.0452(8) Uani 1 1 d . . .
C22 C 0.1716(3) 1.0714(3) 0.5294(2) 0.0471(8) Uani 1 1 d . . .
C23 C 0.0703(3) 1.1254(3) 0.4903(3) 0.0583(9) Uani 1 1 d . . .
H23 H 0.0316 1.0828 0.4827 0.070 Uiso 1 1 calc R . .
C24 C 0.0250(4) 1.2419(3) 0.4622(3) 0.0636(10) Uani 1 1 d . . .
H24 H -0.0446 1.2783 0.4364 0.076 Uiso 1 1 calc R . .
C25 C 0.0832(4) 1.3046(3) 0.4725(3) 0.0635(11) Uani 1 1 d . . .
H25 H 0.0521 1.3836 0.4532 0.076 Uiso 1 1 calc R . .
C26 C 0.1878(4) 1.2526(3) 0.5112(3) 0.0566(9) Uani 1 1 d . . .
H26 H 0.2268 1.2961 0.5164 0.068 Uiso 1 1 calc R . .
C27 C 0.7682(3) 1.0039(3) 0.7402(3) 0.0473(8) Uani 1 1 d . . .
C28 C 0.7816(4) 1.1061(3) 0.7218(3) 0.0601(10) Uani 1 1 d . . .
H28 H 0.7226 1.1733 0.6979 0.072 Uiso 1 1 calc R . .
C29 C 0.8822(4) 1.1093(4) 0.7387(3) 0.0672(11) Uani 1 1 d . . .
H29 H 0.8902 1.1789 0.7266 0.081 Uiso 1 1 calc R . .
C30 C 0.9697(4) 1.0119(4) 0.7729(3) 0.0701(11) Uani 1 1 d . . .
H30 H 1.0373 1.0157 0.7831 0.084 Uiso 1 1 calc R . .
C31 C 0.9600(3) 0.9063(3) 0.7930(3) 0.0615(10) Uani 1 1 d . . .
H31 H 1.0199 0.8401 0.8171 0.074 Uiso 1 1 calc R . .
C32 C 0.8603(3) 0.9025(3) 0.7765(3) 0.0503(8) Uani 1 1 d . . .
C33 C 0.8549(3) 0.4614(3) 0.8262(3) 0.0460(8) Uani 1 1 d . . .
C34 C 0.8680(4) 0.4494(3) 0.9255(3) 0.0640(10) Uani 1 1 d . . .
H34 H 0.8139 0.5055 0.9694 0.077 Uiso 1 1 calc R . .
C35 C 0.9607(4) 0.3548(4) 0.9601(4) 0.0814(13) Uani 1 1 d . . .
H35 H 0.9691 0.3477 1.0271 0.098 Uiso 1 1 calc R . .
C36 C 1.0405(4) 0.2712(4) 0.8964(4) 0.0770(13) Uani 1 1 d . . .
H36 H 1.1031 0.2074 0.9198 0.092 Uiso 1 1 calc R . .
C37 C 1.0274(4) 0.2824(3) 0.7985(4) 0.0662(11) Uani 1 1 d . . .
H37 H 1.0807 0.2256 0.7551 0.079 Uiso 1 1 calc R . .
C38 C 0.9356(3) 0.3774(3) 0.7634(3) 0.0530(9) Uani 1 1 d . . .
H38 H 0.9283 0.3846 0.6961 0.064 Uiso 1 1 calc R . .
C39 C 0.3333(3) 0.5909(3) 0.6499(3) 0.0470(8) Uani 1 1 d . . .
C40 C 0.2634(4) 0.5522(3) 0.7387(3) 0.0629(10) Uani 1 1 d . . .
H40 H 0.2625 0.5634 0.8038 0.076 Uiso 1 1 calc R . .
C41 C 0.1954(4) 0.4975(3) 0.7322(4) 0.0683(11) Uani 1 1 d . . .
H41 H 0.1488 0.4723 0.7928 0.082 Uiso 1 1 calc R . .
C42 C 0.1958(4) 0.4800(3) 0.6376(4) 0.0677(11) Uani 1 1 d . . .
H42 H 0.1484 0.4441 0.6335 0.081 Uiso 1 1 calc R . .
C43 C 0.2664(4) 0.5155(3) 0.5482(3) 0.0636(10) Uani 1 1 d . . .
H43 H 0.2687 0.5021 0.4835 0.076 Uiso 1 1 calc R . .
C44 C 0.3342(3) 0.5713(3) 0.5553(3) 0.0542(9) Uani 1 1 d . . .
H44 H 0.3812 0.5960 0.4946 0.065 Uiso 1 1 calc R . .
C45 C 0.3810(6) 0.7435(4) 0.9349(4) 0.110(2) Uani 1 1 d . . .
H45A H 0.3891 0.6835 0.8996 0.132 Uiso 1 1 calc R . .
H45B H 0.4437 0.7118 0.9734 0.132 Uiso 1 1 calc R . .
C46 C 0.2652(7) 0.7851(7) 1.0027(6) 0.182(4) Uani 1 1 d . . .
H46A H 0.2724 0.7843 1.0716 0.219 Uiso 1 1 calc R . .
H46B H 0.2226 0.7371 1.0083 0.219 Uiso 1 1 calc R . .
C47 C 0.1972(6) 0.9027(8) 0.9608(5) 0.198(4) Uani 1 1 d . . .
H47A H 0.1265 0.9075 0.9428 0.238 Uiso 1 1 calc R . .
H47B H 0.1692 0.9552 1.0120 0.238 Uiso 1 1 calc R . .
C48 C 0.2775(4) 0.9301(4) 0.8725(4) 0.0917(15) Uani 1 1 d . . .
H48A H 0.2836 0.9992 0.8792 0.110 Uiso 1 1 calc R . .
H48B H 0.2471 0.9445 0.8114 0.110 Uiso 1 1 calc R . .
C49 C 0.6331(6) 0.7365(5) 0.0769(5) 0.137(2) Uani 1 1 d . . .
H49A H 0.5629 0.7287 0.1275 0.205 Uiso 1 1 calc R . .
H49B H 0.7043 0.6929 0.1040 0.205 Uiso 1 1 calc R . .
H49C H 0.6446 0.7084 0.0138 0.205 Uiso 1 1 calc R . .
C50 C 0.6141(6) 0.8568(5) 0.0549(4) 0.116(2) Uani 1 1 d . . .
H50A H 0.6064 0.8818 0.1192 0.139 Uiso 1 1 calc R . .
H50B H 0.6878 0.8615 0.0062 0.139 Uiso 1 1 calc R . .
C51 C 0.5118(5) 0.9385(4) 0.0133(4) 0.0968(17) Uani 1 1 d . . .
H51A H 0.4387 0.9338 0.0631 0.116 Uiso 1 1 calc R . .
H51B H 0.5189 0.9111 -0.0496 0.116 Uiso 1 1 calc R . .

loop_
_atom_site_aniso_label
_atom_site_aniso_U_11
_atom_site_aniso_U_22
_atom_site_aniso_U_33
_atom_site_aniso_U_23
_atom_site_aniso_U_13
_atom_site_aniso_U_12
Zn 0.0438(2) 0.0368(2) 0.0487(2) -0.00249(16) -0.01769(17) -0.01358(17)
N1 0.0487(16) 0.0319(14) 0.0505(16) 0.0006(12) -0.0209(13) -0.0141(12)
N2 0.0446(16) 0.0359(15) 0.0472(15) -0.0043(12) -0.0134(12) -0.0141(12)
N3 0.0463(16) 0.0330(14) 0.0530(16) -0.0005(12) -0.0170(13) -0.0171(13)
N4 0.0449(16) 0.0379(15) 0.0497(16) -0.0003(12) -0.0183(13) -0.0162(12)
O1 0.0560(16) 0.0558(16) 0.0564(15) -0.0051(12) -0.0046(12) -0.0164(13)
C1 0.0457(19) 0.0408(19) 0.0487(19) -0.0052(15) -0.0163(15) -0.0159(15)
C2 0.0429(19) 0.049(2) 0.053(2) -0.0009(16) -0.0177(16) -0.0191(16)
C3 0.0421(19) 0.045(2) 0.0414(18) -0.0014(15) -0.0126(14) -0.0134(15)
C4 0.050(2) 0.0389(19) 0.0393(17) 0.0014(14) -0.0144(15) -0.0153(15)
C5 0.049(2) 0.0362(18) 0.0427(18) -0.0046(14) -0.0124(15) -0.0122(15)
C6 0.047(2) 0.0373(18) 0.0432(18) -0.0058(14) -0.0084(15) -0.0125(15)
C7 0.058(2) 0.0354(19) 0.063(2) -0.0030(16) -0.0171(18) -0.0138(17)
C8 0.054(2) 0.039(2) 0.067(2) -0.0105(17) -0.0140(18) -0.0200(17)
C9 0.0409(18) 0.0421(19) 0.0430(18) -0.0068(14) -0.0058(14) -0.0159(15)
C10 0.0456(19) 0.0428(19) 0.0450(18) -0.0114(15) -0.0074(15) -0.0189(16)
C11 0.0452(19) 0.044(2) 0.0435(18) -0.0068(15) -0.0105(15) -0.0189(16)
C12 0.0450(19) 0.048(2) 0.0453(18) -0.0069(15) -0.0133(15) -0.0194(16)
C13 0.045(2) 0.049(2) 0.0480(19) -0.0022(16) -0.0182(15) -0.0160(16)
C14 0.0432(19) 0.0410(19) 0.0408(18) 0.0005(14) -0.0132(14) -0.0140(15)
C15 0.0439(19) 0.0350(18) 0.0447(18) -0.0016(14) -0.0175(14) -0.0093(14)
C16 0.047(2) 0.0354(18) 0.0468(19) -0.0021(14) -0.0155(15) -0.0121(15)
C17 0.053(2) 0.0338(18) 0.067(2) 0.0037(16) -0.0237(18) -0.0144(16)
C18 0.055(2) 0.0389(19) 0.066(2) -0.0023(16) -0.0236(18) -0.0201(16)
C19 0.049(2) 0.0371(18) 0.0450(18) -0.0030(14) -0.0116(15) -0.0178(15)
C20 0.0433(19) 0.0441(19) 0.0476(19) -0.0047(15) -0.0155(15) -0.0182(15)
C21 0.048(2) 0.0403(19) 0.0370(17) -0.0047(14) -0.0134(14) -0.0071(15)
C22 0.048(2) 0.046(2) 0.0409(18) -0.0021(15) -0.0129(15) -0.0135(16)
C23 0.050(2) 0.058(2) 0.060(2) -0.0002(18) -0.0221(18) -0.0132(18)
C24 0.056(2) 0.057(2) 0.067(2) -0.0008(19) -0.0287(19) -0.0066(19)
C25 0.069(3) 0.040(2) 0.059(2) -0.0006(17) -0.025(2) 0.0021(18)
C26 0.068(3) 0.043(2) 0.057(2) -0.0044(17) -0.0235(19) -0.0161(18)
C27 0.049(2) 0.047(2) 0.0494(19) -0.0093(16) -0.0081(16) -0.0228(17)
C28 0.058(2) 0.053(2) 0.072(3) -0.0122(19) -0.0142(19) -0.0230(19)
C29 0.066(3) 0.063(3) 0.085(3) -0.019(2) -0.012(2) -0.035(2)
C30 0.063(3) 0.078(3) 0.088(3) -0.010(2) -0.025(2) -0.040(2)
C31 0.056(2) 0.065(3) 0.071(3) -0.005(2) -0.0237(19) -0.027(2)
C32 0.052(2) 0.054(2) 0.049(2) -0.0084(16) -0.0107(16) -0.0253(18)
C33 0.046(2) 0.0404(19) 0.055(2) 0.0023(15) -0.0199(16) -0.0189(16)
C34 0.071(3) 0.054(2) 0.059(2) -0.0028(19) -0.028(2) -0.012(2)
C35 0.092(3) 0.072(3) 0.078(3) 0.012(2) -0.051(3) -0.021(3)
C36 0.064(3) 0.051(3) 0.112(4) 0.006(2) -0.045(3) -0.011(2)
C37 0.051(2) 0.045(2) 0.098(3) -0.011(2) -0.019(2) -0.0138(18)
C38 0.050(2) 0.048(2) 0.063(2) -0.0077(17) -0.0166(17) -0.0189(17)
C39 0.0421(19) 0.0361(18) 0.063(2) -0.0047(16) -0.0189(16) -0.0128(15)
C40 0.065(3) 0.064(3) 0.062(2) 0.0013(19) -0.016(2) -0.032(2)
C41 0.059(3) 0.059(3) 0.088(3) 0.001(2) -0.015(2) -0.032(2)
C42 0.052(2) 0.043(2) 0.114(4) -0.008(2) -0.033(2) -0.0155(18)
C43 0.060(2) 0.053(2) 0.086(3) -0.019(2) -0.030(2) -0.016(2)
C44 0.048(2) 0.050(2) 0.063(2) -0.0101(17) -0.0164(17) -0.0153(17)
C45 0.136(5) 0.079(4) 0.068(3) 0.000(3) 0.015(3) -0.035(3)
C46 0.133(6) 0.179(8) 0.163(7) 0.068(6) 0.001(6) -0.070(6)
C47 0.073(4) 0.242(10) 0.119(5) 0.077(6) -0.002(4) -0.021(5)
C48 0.058(3) 0.102(4) 0.087(3) -0.023(3) -0.005(2) -0.010(3)
C49 0.175(7) 0.083(4) 0.115(5) -0.005(4) -0.034(4) -0.024(4)
C50 0.117(5) 0.123(5) 0.073(3) -0.015(3) -0.021(3) -0.017(4)
C51 0.110(4) 0.105(4) 0.062(3) -0.025(3) -0.002(3) -0.037(4)

loop_
_geom_bond_atom_site_label_1
_geom_bond_atom_site_label_2
_geom_bond_distance
_geom_bond_site_symmetry_2
_geom_bond_publ_flag
Zn N3 1.945(3) . ?
Zn N1 1.954(3) . ?
Zn N4 2.086(3) . ?
Zn N2 2.157(2) . ?
Zn O1 2.199(2) . ?
N1 C4 1.334(4) . ?
N1 C1 1.392(4) . ?
N2 C6 1.367(4) . ?
N2 C9 1.368(4) . ?
N3 C11 1.341(4) . ?
N3 C14 1.391(4) . ?
N4 C19 1.360(4) . ?
N4 C16 1.378(4) . ?
O1 C48 1.410(5) . ?
O1 C45 1.432(5) . ?
C1 C20 1.380(4) . ?
C1 C2 1.455(4) . ?
C2 C3 1.347(4) . ?
C2 H2 0.9300 . ?
C3 C4 1.423(4) . ?
C3 C22 1.466(4) . ?
C4 C5 1.405(4) . ?
C5 C6 1.386(4) . ?
C5 C21 1.480(4) . ?
C6 C7 1.451(4) . ?
C7 C8 1.350(5) . ?
C7 H7 0.9300 . ?
C8 C9 1.445(4) . ?
C8 H8 0.9300 . ?
C9 C10 1.392(5) . ?
C10 C11 1.405(4) . ?
C10 C27 1.476(4) . ?
C11 C12 1.425(5) . ?
C12 C13 1.341(4) . ?
C12 C32 1.472(4) . ?
C13 C14 1.463(4) . ?
C13 H13 0.9300 . ?
C14 C15 1.389(4) . ?
C15 C16 1.418(4) . ?
C15 C33 1.502(4) . ?
C16 C17 1.431(4) . ?
C17 C18 1.338(5) . ?
C17 H17 0.9300 . ?
C18 C19 1.430(4) . ?
C18 H18 0.9300 . ?
C19 C20 1.425(5) . ?
C20 C39 1.496(4) . ?
C21 C26 1.368(4) . ?
C21 C22 1.438(5) . ?
C22 C23 1.365(5) . ?
C23 C24 1.370(5) . ?
C23 H23 0.9300 . ?
C24 C25 1.375(5) . ?
C24 H24 0.9300 . ?
C25 C26 1.397(5) . ?
C25 H25 0.9300 . ?
C26 H26 0.9300 . ?
C27 C28 1.377(5) . ?
C27 C32 1.424(5) . ?
C28 C29 1.379(5) . ?
C28 H28 0.9300 . ?
C29 C30 1.359(6) . ?
C29 H29 0.9300 . ?
C30 C31 1.395(5) . ?
C30 H30 0.9300 . ?
C31 C32 1.371(5) . ?
C31 H31 0.9300 . ?
C33 C38 1.369(5) . ?
C33 C34 1.380(5) . ?
C34 C35 1.378(5) . ?
C34 H34 0.9300 . ?
C35 C36 1.371(6) . ?
C35 H35 0.9300 . ?
C36 C37 1.363(6) . ?
C36 H36 0.9300 . ?
C37 C38 1.377(5) . ?
C37 H37 0.9300 . ?
C38 H38 0.9300 . ?
C39 C44 1.371(5) . ?
C39 C40 1.383(5) . ?
C40 C41 1.372(5) . ?
C40 H40 0.9300 . ?
C41 C42 1.362(6) . ?
C41 H41 0.9300 . ?
C42 C43 1.375(5) . ?
C42 H42 0.9300 . ?
C43 C44 1.385(5) . ?
C43 H43 0.9300 . ?
C44 H44 0.9300 . ?
C45 C46 1.394(8) . ?
C45 H45A 0.9700 . ?
C45 H45B 0.9700 . ?
C46 C47 1.462(9) . ?
C46 H46A 0.9700 . ?
C46 H46B 0.9700 . ?
C47 C48 1.391(7) . ?
C47 H47A 0.9700 . ?
C47 H47B 0.9700 . ?
C48 H48A 0.9700 . ?
C48 H48B 0.9700 . ?
C49 C50 1.452(7) . ?
C49 H49A 0.9600 . ?
C49 H49B 0.9600 . ?
C49 H49C 0.9600 . ?
C50 C51 1.440(7) . ?
C50 H50A 0.9700 . ?
C50 H50B 0.9700 . ?
C51 C51 1.474(9) 2_675 ?
C51 H51A 0.9700 . ?
C51 H51B 0.9700 . ?
